data_4087682
loop_
_publ_author_name
'Ibad, Muhammad Farooq'
'Schulz, Axel'
'Villinger, Alexander'

_publ_section_title
;
 Pentafluorophenyl Silver: Structure and Bonding of Arene Solvates
;
_journal_issue 15
_journal_name_full Organometallics
_journal_page_first 3893
_journal_paper_doi 10.1021/acs.organomet.5b00492
_journal_volume 34
_journal_year 2015
_chemical_formula_moiety 'C24 Ag4 F20, 2(C9 H12)'
_chemical_formula_sum 'C42 H24 Ag4 F20'
_chemical_formula_weight 1340.09
_space_group_IT_number 14
_space_group_name_Hall '-P 2yn'
_space_group_name_H-M_alt 'P 1 21/n 1'
_symmetry_cell_setting monoclinic
_symmetry_Int_Tables_number 14
_symmetry_space_group_name_Hall '-P 2yn'
_symmetry_space_group_name_H-M 'P 1 21/n 1'
_atom_sites_solution_hydrogens geom
_atom_sites_solution_primary direct
_atom_sites_solution_secondary difmap
_audit_creation_method SHELXL-97
_cell_angle_alpha 90.00
_cell_angle_beta 108.9760(10)
_cell_angle_gamma 90.00
_cell_formula_units_Z 4
_cell_length_a 11.6679(3)
_cell_length_b 27.0754(8)
_cell_length_c 13.9051(4)
_cell_measurement_reflns_used 9301
_cell_measurement_temperature 173(2)
_cell_measurement_theta_max 69.889
_cell_measurement_theta_min 5.739
_cell_volume 4154.1(2)
_computing_cell_refinement 'Bruker Apex V7.51A'
_computing_data_collection 'Bruker Apex V7.51A'
_computing_data_reduction 'Bruker SAINT'
_computing_molecular_graphics 'ORTEP-3v2.01 (Farrugia, 1997)'
_computing_publication_material SHELXL-97
_computing_structure_refinement 'SHELXL-97 (Sheldrick, 1997)'
_computing_structure_solution 'SHELXS-97 (Sheldrick, 1997)'
_diffrn_ambient_temperature 173(2)
_diffrn_measured_fraction_theta_full 0.993
_diffrn_measured_fraction_theta_max 0.993
_diffrn_measurement_device_type 'Bruker Apex Kappa II-CCD-diffractometer'
_diffrn_measurement_method 'phi and omega scans'
_diffrn_radiation_monochromator graphite
_diffrn_radiation_source 'sealed tube'
_diffrn_radiation_type MoK\a
_diffrn_radiation_wavelength 0.71073
_diffrn_reflns_av_R_equivalents 0.0422
_diffrn_reflns_av_sigmaI/netI 0.0300
_diffrn_reflns_limit_h_max 18
_diffrn_reflns_limit_h_min -18
_diffrn_reflns_limit_k_max 43
_diffrn_reflns_limit_k_min -43
_diffrn_reflns_limit_l_max 20
_diffrn_reflns_limit_l_min -22
_diffrn_reflns_number 92570
_diffrn_reflns_theta_full 35.11
_diffrn_reflns_theta_max 35.11
_diffrn_reflns_theta_min 1.72
_exptl_absorpt_coefficient_mu 1.981
_exptl_absorpt_correction_T_max 0.6928
_exptl_absorpt_correction_T_min 0.5047
_exptl_absorpt_correction_type multi-scan
_exptl_absorpt_process_details '(SADABS; Sheldrick, 2004)'
_exptl_crystal_colour colourless
_exptl_crystal_density_diffrn 2.143
_exptl_crystal_density_method 'not measured'
_exptl_crystal_description block
_exptl_crystal_F_000 2576
_exptl_crystal_size_max 0.40
_exptl_crystal_size_mid 0.25
_exptl_crystal_size_min 0.20
_refine_diff_density_max 0.987
_refine_diff_density_min -0.939
_refine_diff_density_rms 0.109
_refine_ls_extinction_method none
_refine_ls_goodness_of_fit_ref 1.162
_refine_ls_hydrogen_treatment mixed
_refine_ls_matrix_type full
_refine_ls_number_parameters 609
_refine_ls_number_reflns 18314
_refine_ls_number_restraints 0
_refine_ls_restrained_S_all 1.162
_refine_ls_R_factor_all 0.0484
_refine_ls_R_factor_gt 0.0366
_refine_ls_shift/su_max 0.001
_refine_ls_shift/su_mean 0.000
_refine_ls_structure_factor_coef Fsqd
_refine_ls_weighting_details 'calc w=1/[\s^2^(Fo^2^)+(0.0105P)^2^+7.2438P] where P=(Fo^2^+2Fc^2^)/3'
_refine_ls_weighting_scheme calc
_refine_ls_wR_factor_gt 0.0742
_refine_ls_wR_factor_ref 0.0795
_reflns_number_gt 15236
_reflns_number_total 18314
_reflns_threshold_expression >2\s(I)
_cod_data_source_file om5b00492_si_002.cif
_cod_data_source_block is_fi126_AgC6F5_135MeC6H3
_cod_original_sg_symbol_H-M 'P 21/n'
_cod_database_code 4087682

loop_
_symmetry_equiv_pos_as_xyz
'x, y, z'
'-x+1/2, y+1/2, -z+1/2'
'-x, -y, -z'
'x-1/2, -y-1/2, z-1/2'

loop_
_atom_site_label
_atom_site_type_symbol
_atom_site_fract_x
_atom_site_fract_y
_atom_site_fract_z
_atom_site_U_iso_or_equiv
_atom_site_adp_type
_atom_site_occupancy
_atom_site_site_symmetry_order
_atom_site_calc_flag
_atom_site_refinement_flags_posn
_atom_site_refinement_flags_adp
Ag1 Ag 0.86801(2) 0.12222(2) 0.63446(2) 0.02340(4) Uani 1 1 d . .
Ag2 Ag 0.85245(2) 0.10573(2) 0.43418(2) 0.02538(4) Uani 1 1 d . .
Ag3 Ag 0.60949(2) 0.10323(2) 0.31289(2) 0.02300(4) Uani 1 1 d . .
Ag4 Ag 0.62571(2) 0.10981(2) 0.51471(2) 0.02556(4) Uani 1 1 d . .
C1 C 1.0146(2) 0.10402(9) 0.57341(17) 0.0226(4) Uani 1 1 d . .
C2 C 1.0921(2) 0.14245(9) 0.56797(18) 0.0249(4) Uani 1 1 d . .
C3 C 1.2123(2) 0.13554(9) 0.57773(19) 0.0263(4) Uani 1 1 d . .
C4 C 1.2601(2) 0.08861(9) 0.59376(18) 0.0253(4) Uani 1 1 d . .
C5 C 1.1882(2) 0.04911(9) 0.59964(18) 0.0245(4) Uani 1 1 d . .
C6 C 1.0682(2) 0.05749(8) 0.59024(17) 0.0223(4) Uani 1 1 d . .
C7 C 0.7726(2) 0.12399(9) 0.27149(17) 0.0237(4) Uani 1 1 d . .
C8 C 0.7885(2) 0.17397(9) 0.2585(2) 0.0291(5) Uani 1 1 d . .
C9 C 0.8219(3) 0.19316(11) 0.1796(2) 0.0368(6) Uani 1 1 d . .
C10 C 0.8372(2) 0.16158(12) 0.1066(2) 0.0360(6) Uani 1 1 d . .
C11 C 0.8219(2) 0.11154(11) 0.11571(19) 0.0310(5) Uani 1 1 d . .
C12 C 0.7936(2) 0.09385(9) 0.19779(18) 0.0251(4) Uani 1 1 d . .
C13 C 0.4651(2) 0.09123(8) 0.38011(17) 0.0213(4) Uani 1 1 d . .
C14 C 0.3799(2) 0.12867(8) 0.36689(18) 0.0235(4) Uani 1 1 d . .
C15 C 0.2602(2) 0.12061(9) 0.35853(18) 0.0241(4) Uani 1 1 d . .
C16 C 0.2215(2) 0.07265(9) 0.36251(18) 0.0237(4) Uani 1 1 d . .
C17 C 0.3018(2) 0.03395(8) 0.37578(17) 0.0233(4) Uani 1 1 d . .
C18 C 0.4208(2) 0.04385(8) 0.38402(17) 0.0213(4) Uani 1 1 d . .
C19 C 0.7004(2) 0.14896(9) 0.66116(18) 0.0250(4) Uani 1 1 d . .
C20 C 0.6744(2) 0.19898(10) 0.6444(2) 0.0281(5) Uani 1 1 d . .
C21 C 0.6303(3) 0.22809(11) 0.7061(2) 0.0351(6) Uani 1 1 d . .
C22 C 0.6137(3) 0.20741(12) 0.7906(2) 0.0382(7) Uani 1 1 d . .
C23 C 0.6397(2) 0.15817(12) 0.81274(19) 0.0321(5) Uani 1 1 d . .
C24 C 0.6781(2) 0.12981(10) 0.74645(19) 0.0271(4) Uani 1 1 d . .
F1 F 1.04885(17) 0.18896(6) 0.55235(15) 0.0409(4) Uani 1 1 d . .
F2 F 1.28400(16) 0.17320(6) 0.57178(15) 0.0417(4) Uani 1 1 d . .
F3 F 1.37751(14) 0.08161(7) 0.60494(13) 0.0363(4) Uani 1 1 d . .
F4 F 1.23600(16) 0.00355(6) 0.61425(14) 0.0384(4) Uani 1 1 d . .
F5 F 1.00218(15) 0.01800(6) 0.59807(13) 0.0341(3) Uani 1 1 d . .
F6 F 0.77087(19) 0.20650(6) 0.32628(15) 0.0446(4) Uani 1 1 d . .
F7 F 0.8364(2) 0.24176(7) 0.1718(2) 0.0617(6) Uani 1 1 d . .
F8 F 0.86464(19) 0.17938(9) 0.02756(16) 0.0571(6) Uani 1 1 d . .
F9 F 0.83426(17) 0.08093(8) 0.04387(13) 0.0457(5) Uani 1 1 d . .
F10 F 0.78030(17) 0.04457(6) 0.20263(14) 0.0390(4) Uani 1 1 d . .
F11 F 0.41354(16) 0.17592(6) 0.36231(15) 0.0382(4) Uani 1 1 d . .
F12 F 0.18126(15) 0.15774(6) 0.34626(14) 0.0376(4) Uani 1 1 d . .
F13 F 0.10507(14) 0.06433(7) 0.35292(13) 0.0353(4) Uani 1 1 d . .
F14 F 0.26329(16) -0.01227(6) 0.38139(14) 0.0376(4) Uani 1 1 d . .
F15 F 0.49534(15) 0.00468(6) 0.39573(13) 0.0335(3) Uani 1 1 d . .
F16 F 0.69269(18) 0.22136(7) 0.56402(14) 0.0406(4) Uani 1 1 d . .
F17 F 0.6038(2) 0.27570(7) 0.68397(18) 0.0551(5) Uani 1 1 d . .
F18 F 0.5746(2) 0.23493(9) 0.85356(18) 0.0606(6) Uani 1 1 d . .
F19 F 0.62685(16) 0.13820(9) 0.89688(13) 0.0461(5) Uani 1 1 d . .
F20 F 0.69968(16) 0.08159(7) 0.76978(14) 0.0392(4) Uani 1 1 d . .
C25 C 0.9923(2) 0.12481(9) 0.83941(18) 0.0245(4) Uani 1 1 d . .
H25 H 0.905(3) 0.1249(12) 0.851(3) 0.035(9) Uiso 1 1 d . .
C26 C 1.0451(2) 0.17020(9) 0.83063(19) 0.0268(4) Uani 1 1 d . .
C27 C 1.1618(2) 0.17030(10) 0.8250(2) 0.0286(5) Uani 1 1 d . .
H27 H 1.1980 0.2009 0.8175 0.034 Uiso 1 1 calc R U
C28 C 1.2271(2) 0.12691(10) 0.82999(18) 0.0272(5) Uani 1 1 d . .
C29 C 1.1724(2) 0.08230(10) 0.83860(18) 0.0278(5) Uani 1 1 d . .
H29 H 1.2160 0.0524 0.8413 0.033 Uiso 1 1 calc R U
C30 C 1.0552(2) 0.08044(9) 0.84336(18) 0.0262(4) Uani 1 1 d . .
C31 C 0.9797(3) 0.21792(11) 0.8326(3) 0.0432(7) Uani 1 1 d . .
H31A H 1.0324 0.2399 0.8843 0.065 Uiso 1 1 calc R U
H31B H 0.9057 0.2111 0.8491 0.065 Uiso 1 1 calc R U
H31C H 0.9584 0.2338 0.7658 0.065 Uiso 1 1 calc R U
C32 C 1.3561(2) 0.12834(13) 0.8314(2) 0.0395(7) Uani 1 1 d . .
H32A H 1.4103 0.1307 0.9018 0.059 Uiso 1 1 calc R U
H32B H 1.3680 0.1571 0.7929 0.059 Uiso 1 1 calc R U
H32C H 1.3743 0.0981 0.8004 0.059 Uiso 1 1 calc R U
C33 C 0.9980(3) 0.03180(10) 0.8557(2) 0.0391(6) Uani 1 1 d . .
H33A H 0.9787 0.0129 0.7923 0.059 Uiso 1 1 calc R U
H33B H 0.9235 0.0380 0.8717 0.059 Uiso 1 1 calc R U
H33C H 1.0547 0.0129 0.9111 0.059 Uiso 1 1 calc R U
C34 C 0.4786(2) 0.09349(11) 0.10907(19) 0.0321(5) Uani 1 1 d . .
H34 H 0.570(3) 0.0893(12) 0.101(3) 0.035(9) Uiso 1 1 d . .
C35 C 0.4205(3) 0.04981(11) 0.1208(2) 0.0333(5) Uani 1 1 d . .
C36 C 0.3023(3) 0.05287(11) 0.1230(2) 0.0323(5) Uani 1 1 d . .
H36 H 0.2615 0.0235 0.1306 0.039 Uiso 1 1 calc R U
C37 C 0.2425(2) 0.09789(11) 0.11431(19) 0.0302(5) Uani 1 1 d . .
C38 C 0.3028(2) 0.14093(11) 0.1050(2) 0.0308(5) Uani 1 1 d . .
H38 H 0.2629 0.1718 0.1007 0.037 Uiso 1 1 calc R U
C39 C 0.4208(2) 0.13951(10) 0.10178(19) 0.0302(5) Uani 1 1 d . .
C40 C 0.4828(3) 0.00046(13) 0.1303(3) 0.0488(8) Uani 1 1 d . .
H40A H 0.5037 -0.0114 0.2005 0.073 Uiso 1 1 calc R U
H40B H 0.5569 0.0039 0.1121 0.073 Uiso 1 1 calc R U
H40C H 0.4284 -0.0233 0.0843 0.073 Uiso 1 1 calc R U
C41 C 0.1127(2) 0.10049(12) 0.1117(2) 0.0371(6) Uani 1 1 d . .
H41A H 0.1036 0.1273 0.1560 0.056 Uiso 1 1 calc R U
H41B H 0.0898 0.0691 0.1354 0.056 Uiso 1 1 calc R U
H41C H 0.0601 0.1068 0.0419 0.056 Uiso 1 1 calc R U
C42 C 0.4832(3) 0.18639(12) 0.0882(3) 0.0429(7) Uani 1 1 d . .
H42A H 0.4247 0.2081 0.0402 0.064 Uiso 1 1 calc R U
H42B H 0.5491 0.1785 0.0615 0.064 Uiso 1 1 calc R U
H42C H 0.5164 0.2031 0.1539 0.064 Uiso 1 1 calc R U

loop_
_atom_site_aniso_label
_atom_site_aniso_U_11
_atom_site_aniso_U_22
_atom_site_aniso_U_33
_atom_site_aniso_U_23
_atom_site_aniso_U_13
_atom_site_aniso_U_12
Ag1 0.02237(7) 0.02899(8) 0.02010(7) -0.00236(6) 0.00862(6) 0.00291(6)
Ag2 0.02554(8) 0.03176(9) 0.01770(7) 0.00115(6) 0.00548(6) 0.00238(6)
Ag3 0.02330(7) 0.02804(8) 0.01955(7) 0.00030(6) 0.00954(6) -0.00185(6)
Ag4 0.02556(8) 0.03174(9) 0.01869(7) -0.00434(6) 0.00623(6) -0.00199(6)
C1 0.0215(9) 0.0256(10) 0.0214(10) -0.0026(8) 0.0078(7) 0.0021(8)
C2 0.0298(11) 0.0212(10) 0.0234(10) -0.0038(8) 0.0083(8) 0.0023(8)
C3 0.0281(11) 0.0249(10) 0.0275(11) -0.0074(8) 0.0112(9) -0.0059(8)
C4 0.0224(10) 0.0325(11) 0.0213(10) -0.0059(8) 0.0076(8) 0.0012(8)
C5 0.0281(11) 0.0239(10) 0.0221(10) 0.0007(8) 0.0090(8) 0.0060(8)
C6 0.0244(10) 0.0242(10) 0.0201(9) 0.0011(7) 0.0098(8) -0.0012(8)
C7 0.0261(10) 0.0255(10) 0.0201(9) 0.0039(8) 0.0082(8) 0.0002(8)
C8 0.0292(12) 0.0259(11) 0.0314(12) 0.0043(9) 0.0088(9) 0.0019(9)
C9 0.0327(13) 0.0336(13) 0.0434(16) 0.0180(11) 0.0113(11) -0.0001(10)
C10 0.0242(11) 0.0551(17) 0.0285(13) 0.0185(12) 0.0081(9) 0.0002(11)
C11 0.0224(10) 0.0502(16) 0.0217(11) 0.0033(10) 0.0088(8) 0.0019(10)
C12 0.0268(11) 0.0291(11) 0.0215(10) 0.0033(8) 0.0108(8) 0.0010(8)
C13 0.0216(9) 0.0241(10) 0.0191(9) 0.0000(7) 0.0078(7) -0.0021(7)
C14 0.0285(11) 0.0176(9) 0.0244(10) 0.0022(7) 0.0087(8) -0.0031(8)
C15 0.0255(10) 0.0237(10) 0.0228(10) 0.0040(8) 0.0075(8) 0.0056(8)
C16 0.0219(10) 0.0286(11) 0.0212(10) 0.0009(8) 0.0076(8) -0.0028(8)
C17 0.0301(11) 0.0198(9) 0.0208(10) -0.0007(7) 0.0096(8) -0.0047(8)
C18 0.0262(10) 0.0201(9) 0.0186(9) -0.0003(7) 0.0085(8) 0.0025(7)
C19 0.0249(10) 0.0297(11) 0.0209(10) -0.0033(8) 0.0080(8) 0.0034(8)
C20 0.0273(11) 0.0296(11) 0.0262(11) -0.0047(9) 0.0069(9) 0.0003(9)
C21 0.0300(12) 0.0325(13) 0.0414(15) -0.0115(11) 0.0097(11) 0.0027(10)
C22 0.0277(12) 0.0515(17) 0.0384(15) -0.0203(13) 0.0148(11) 0.0001(11)
C23 0.0204(10) 0.0548(17) 0.0221(11) -0.0069(10) 0.0085(8) -0.0021(10)
C24 0.0247(10) 0.0348(12) 0.0236(11) -0.0016(9) 0.0103(8) 0.0021(9)
F1 0.0454(10) 0.0203(7) 0.0585(12) -0.0002(7) 0.0191(9) 0.0049(7)
F2 0.0408(9) 0.0315(8) 0.0566(12) -0.0122(8) 0.0210(8) -0.0166(7)
F3 0.0221(7) 0.0483(10) 0.0401(9) -0.0063(7) 0.0124(6) 0.0028(6)
F4 0.0414(9) 0.0294(8) 0.0479(10) 0.0093(7) 0.0194(8) 0.0137(7)
F5 0.0378(8) 0.0289(8) 0.0402(9) 0.0042(6) 0.0190(7) -0.0062(6)
F6 0.0579(12) 0.0278(8) 0.0506(11) -0.0043(7) 0.0211(9) 0.0036(8)
F7 0.0680(14) 0.0345(10) 0.0866(17) 0.0287(10) 0.0308(13) -0.0006(9)
F8 0.0493(11) 0.0872(16) 0.0422(11) 0.0329(11) 0.0249(9) 0.0006(11)
F9 0.0406(10) 0.0748(14) 0.0274(9) -0.0068(8) 0.0188(7) 0.0039(9)
F10 0.0542(11) 0.0277(8) 0.0419(10) -0.0054(7) 0.0251(8) -0.0015(7)
F11 0.0432(9) 0.0188(7) 0.0531(11) 0.0050(6) 0.0164(8) -0.0061(6)
F12 0.0354(8) 0.0314(8) 0.0448(10) 0.0066(7) 0.0111(7) 0.0148(7)
F13 0.0238(7) 0.0444(9) 0.0389(9) 0.0029(7) 0.0117(6) -0.0054(6)
F14 0.0453(9) 0.0218(7) 0.0480(10) -0.0002(6) 0.0183(8) -0.0104(6)
F15 0.0368(8) 0.0259(7) 0.0402(9) 0.0010(6) 0.0158(7) 0.0106(6)
F16 0.0527(11) 0.0356(9) 0.0362(9) 0.0051(7) 0.0184(8) 0.0031(8)
F17 0.0634(13) 0.0321(9) 0.0733(15) -0.0128(9) 0.0270(11) 0.0079(9)
F18 0.0586(13) 0.0728(15) 0.0630(14) -0.0348(12) 0.0369(11) 0.0005(11)
F19 0.0323(8) 0.0866(15) 0.0237(8) -0.0010(8) 0.0152(7) -0.0014(9)
F20 0.0430(9) 0.0397(9) 0.0386(9) 0.0088(7) 0.0185(8) 0.0045(7)
C25 0.0247(10) 0.0288(11) 0.0206(10) -0.0005(8) 0.0084(8) 0.0006(8)
C26 0.0318(12) 0.0239(10) 0.0239(11) -0.0024(8) 0.0079(9) 0.0028(9)
C27 0.0308(12) 0.0273(11) 0.0271(11) -0.0021(9) 0.0086(9) -0.0050(9)
C28 0.0229(10) 0.0374(13) 0.0197(10) -0.0029(9) 0.0049(8) 0.0002(9)
C29 0.0308(12) 0.0297(11) 0.0216(10) -0.0012(8) 0.0066(9) 0.0071(9)
C30 0.0322(12) 0.0246(10) 0.0214(10) -0.0008(8) 0.0080(8) -0.0015(9)
C31 0.0465(17) 0.0278(13) 0.0528(19) -0.0041(12) 0.0127(14) 0.0100(12)
C32 0.0234(11) 0.064(2) 0.0302(13) -0.0047(13) 0.0076(10) -0.0002(12)
C33 0.0496(17) 0.0268(12) 0.0403(16) 0.0023(11) 0.0135(13) -0.0070(11)
C34 0.0285(12) 0.0481(15) 0.0197(10) -0.0002(10) 0.0078(9) 0.0018(11)
C35 0.0362(13) 0.0409(14) 0.0220(11) -0.0012(10) 0.0084(10) 0.0058(11)
C36 0.0350(13) 0.0383(14) 0.0229(11) 0.0005(9) 0.0086(9) -0.0046(11)
C37 0.0267(11) 0.0428(14) 0.0207(10) -0.0004(9) 0.0073(8) -0.0015(10)
C38 0.0302(12) 0.0378(13) 0.0242(11) 0.0001(9) 0.0084(9) 0.0011(10)
C39 0.0308(12) 0.0391(13) 0.0198(10) 0.0005(9) 0.0068(9) -0.0048(10)
C40 0.057(2) 0.0466(18) 0.0457(19) 0.0019(14) 0.0204(16) 0.0151(15)
C41 0.0261(12) 0.0522(17) 0.0316(13) 0.0008(12) 0.0073(10) -0.0024(11)
C42 0.0434(17) 0.0475(17) 0.0396(16) 0.0023(13) 0.0159(13) -0.0106(13)

loop_
_atom_type_symbol
_atom_type_description
_atom_type_scat_dispersion_real
_atom_type_scat_dispersion_imag
_atom_type_scat_source
C C 0.0033 0.0016 'International Tables Vol C Tables 4.2.6.8 and 6.1.1.4'
H H 0.0000 0.0000 'International Tables Vol C Tables 4.2.6.8 and 6.1.1.4'
F F 0.0171 0.0103 'International Tables Vol C Tables 4.2.6.8 and 6.1.1.4'
Ag Ag -0.8971 1.1015 'International Tables Vol C Tables 4.2.6.8 and 6.1.1.4'

loop_
_geom_angle_atom_site_label_1
_geom_angle_atom_site_label_2
_geom_angle_atom_site_label_3
_geom_angle
C1 Ag1 C19 166.64(9)
C1 Ag1 Ag2 51.68(6)
C19 Ag1 Ag2 116.51(6)
C1 Ag1 Ag4 120.40(6)
C19 Ag1 Ag4 50.62(6)
Ag2 Ag1 Ag4 70.033(7)
C7 Ag2 C1 148.66(9)
C7 Ag2 Ag1 149.77(6)
C1 Ag2 Ag1 50.84(6)
C7 Ag2 Ag3 51.49(6)
C1 Ag2 Ag3 159.32(6)
Ag1 Ag2 Ag3 109.490(8)
C7 Ag2 Ag4 103.30(6)
C1 Ag2 Ag4 105.23(6)
Ag1 Ag2 Ag4 55.400(6)
Ag3 Ag2 Ag4 54.375(6)
C13 Ag3 C7 168.99(8)
C13 Ag3 Ag4 52.09(6)
C7 Ag3 Ag4 117.67(6)
C13 Ag3 Ag2 120.98(6)
C7 Ag3 Ag2 50.62(6)
Ag4 Ag3 Ag2 70.303(7)
C19 Ag4 C13 148.54(8)
C19 Ag4 Ag3 147.76(7)
C13 Ag4 Ag3 51.02(6)
C19 Ag4 Ag1 51.23(6)
C13 Ag4 Ag1 159.49(6)
Ag3 Ag4 Ag1 109.603(8)
C19 Ag4 Ag2 102.51(6)
C13 Ag4 Ag2 105.27(6)
Ag3 Ag4 Ag2 55.322(6)
Ag1 Ag4 Ag2 54.566(6)
C6 C1 C2 114.8(2)
C6 C1 Ag1 120.11(17)
C2 C1 Ag1 116.91(16)
C6 C1 Ag2 111.95(16)
C2 C1 Ag2 108.64(16)
Ag1 C1 Ag2 77.48(7)
F1 C2 C3 117.3(2)
F1 C2 C1 119.3(2)
C3 C2 C1 123.4(2)
F2 C3 C4 119.0(2)
F2 C3 C2 121.8(2)
C4 C3 C2 119.1(2)
F3 C4 C3 119.6(2)
F3 C4 C5 120.1(2)
C3 C4 C5 120.3(2)
F4 C5 C4 119.4(2)
F4 C5 C6 121.6(2)
C4 C5 C6 119.0(2)
F5 C6 C5 116.9(2)
F5 C6 C1 119.7(2)
C5 C6 C1 123.4(2)
C8 C7 C12 114.4(2)
C8 C7 Ag2 108.84(17)
C12 C7 Ag2 120.46(17)
C8 C7 Ag3 116.20(18)
C12 C7 Ag3 114.29(17)
Ag2 C7 Ag3 77.89(7)
F6 C8 C9 117.1(2)
F6 C8 C7 119.1(2)
C9 C8 C7 123.8(3)
F7 C9 C8 120.8(3)
F7 C9 C10 120.0(3)
C8 C9 C10 119.2(3)
F8 C10 C11 120.3(3)
F8 C10 C9 120.4(3)
C11 C10 C9 119.3(2)
F9 C11 C12 121.1(3)
F9 C11 C10 119.4(2)
C12 C11 C10 119.5(3)
F10 C12 C11 116.7(2)
F10 C12 C7 119.5(2)
C11 C12 C7 123.7(2)
C14 C13 C18 114.7(2)
C14 C13 Ag3 116.75(16)
C18 C13 Ag3 119.94(16)
C14 C13 Ag4 108.43(16)
C18 C13 Ag4 113.36(16)
Ag3 C13 Ag4 76.90(7)
F11 C14 C15 116.7(2)
F11 C14 C13 119.5(2)
C15 C14 C13 123.8(2)
F12 C15 C14 121.9(2)
F12 C15 C16 119.4(2)
C14 C15 C16 118.7(2)
F13 C16 C17 120.6(2)
F13 C16 C15 119.2(2)
C17 C16 C15 120.2(2)
F14 C17 C16 119.4(2)
F14 C17 C18 121.6(2)
C16 C17 C18 119.0(2)
F15 C18 C17 116.7(2)
F15 C18 C13 119.8(2)
C17 C18 C13 123.5(2)
C20 C19 C24 114.5(2)
C20 C19 Ag4 108.30(17)
C24 C19 Ag4 118.63(18)
C20 C19 Ag1 116.35(18)
C24 C19 Ag1 115.96(17)
Ag4 C19 Ag1 78.15(7)
F16 C20 C21 116.7(2)
F16 C20 C19 119.5(2)
C21 C20 C19 123.8(3)
F17 C21 C22 120.3(3)
F17 C21 C20 120.8(3)
C22 C21 C20 118.9(3)
F18 C22 C21 120.4(3)
F18 C22 C23 119.3(3)
C21 C22 C23 120.2(2)
F19 C23 C22 120.3(2)
F19 C23 C24 120.7(3)
C22 C23 C24 118.9(3)
F20 C24 C23 116.9(2)
F20 C24 C19 119.5(2)
C23 C24 C19 123.5(3)
C26 C25 C30 121.2(2)
C26 C25 H25 118.2(18)
C30 C25 H25 120.3(18)
C27 C26 C25 118.3(2)
C27 C26 C31 120.8(2)
C25 C26 C31 120.8(2)
C28 C27 C26 121.8(2)
C28 C27 H27 119.1
C26 C27 H27 119.1
C27 C28 C29 118.7(2)
C27 C28 C32 120.7(3)
C29 C28 C32 120.6(3)
C28 C29 C30 121.5(2)
C28 C29 H29 119.3
C30 C29 H29 119.3
C29 C30 C25 118.6(2)
C29 C30 C33 121.0(2)
C25 C30 C33 120.5(2)
C26 C31 H31A 109.5
C26 C31 H31B 109.5
H31A C31 H31B 109.5
C26 C31 H31C 109.5
H31A C31 H31C 109.5
H31B C31 H31C 109.5
C28 C32 H32A 109.5
C28 C32 H32B 109.5
H32A C32 H32B 109.5
C28 C32 H32C 109.5
H32A C32 H32C 109.5
H32B C32 H32C 109.5
C30 C33 H33A 109.5
C30 C33 H33B 109.5
H33A C33 H33B 109.5
C30 C33 H33C 109.5
H33A C33 H33C 109.5
H33B C33 H33C 109.5
C35 C34 C39 121.3(3)
C35 C34 H34 116.1(17)
C39 C34 H34 122.5(17)
C36 C35 C34 118.2(3)
C36 C35 C40 120.3(3)
C34 C35 C40 121.4(3)
C37 C36 C35 121.6(3)
C37 C36 H36 119.2
C35 C36 H36 119.2
C38 C37 C36 119.2(2)
C38 C37 C41 119.7(3)
C36 C37 C41 121.1(3)
C37 C38 C39 121.1(3)
C37 C38 H38 119.5
C39 C38 H38 119.5
C38 C39 C34 118.6(3)
C38 C39 C42 120.3(3)
C34 C39 C42 121.1(3)
C35 C40 H40A 109.5
C35 C40 H40B 109.5
H40A C40 H40B 109.5
C35 C40 H40C 109.5
H40A C40 H40C 109.5
H40B C40 H40C 109.5
C37 C41 H41A 109.5
C37 C41 H41B 109.5
H41A C41 H41B 109.5
C37 C41 H41C 109.5
H41A C41 H41C 109.5
H41B C41 H41C 109.5
C39 C42 H42A 109.5
C39 C42 H42B 109.5
H42A C42 H42B 109.5
C39 C42 H42C 109.5
H42A C42 H42C 109.5
H42B C42 H42C 109.5

loop_
_geom_bond_atom_site_label_1
_geom_bond_atom_site_label_2
_geom_bond_distance
Ag1 C1 2.198(2)
Ag1 C19 2.227(2)
Ag1 Ag2 2.7675(3)
Ag1 Ag4 2.7959(3)
Ag2 C7 2.204(2)
Ag2 C1 2.224(2)
Ag2 Ag3 2.7885(3)
Ag2 Ag4 3.1924(3)
Ag3 C13 2.200(2)
Ag3 C7 2.232(2)
Ag3 Ag4 2.7563(3)
Ag4 C19 2.208(2)
Ag4 C13 2.233(2)
C1 C6 1.392(3)
C1 C2 1.397(3)
C2 F1 1.348(3)
C2 C3 1.378(3)
C3 F2 1.338(3)
C3 C4 1.376(4)
C4 F3 1.341(3)
C4 C5 1.378(4)
C5 F4 1.342(3)
C5 C6 1.381(3)
C6 F5 1.343(3)
C7 C8 1.386(3)
C7 C12 1.393(3)
C8 F6 1.354(3)
C8 C9 1.380(4)
C9 F7 1.336(3)
C9 C10 1.382(5)
C10 F8 1.331(3)
C10 C11 1.378(4)
C11 F9 1.341(3)
C11 C12 1.373(3)
C12 F10 1.347(3)
C13 C14 1.390(3)
C13 C18 1.391(3)
C14 F11 1.346(3)
C14 C15 1.380(3)
C15 F12 1.337(3)
C15 C16 1.382(3)
C16 F13 1.340(3)
C16 C17 1.378(3)
C17 F14 1.341(3)
C17 C18 1.381(3)
C18 F15 1.348(3)
C19 C20 1.391(4)
C19 C24 1.394(3)
C20 F16 1.348(3)
C20 C21 1.382(4)
C21 F17 1.338(3)
C21 C22 1.371(5)
C22 F18 1.337(3)
C22 C23 1.380(5)
C23 F19 1.341(3)
C23 C24 1.381(4)
C24 F20 1.349(3)
C25 C26 1.398(4)
C25 C30 1.400(3)
C25 H25 1.07(3)
C26 C27 1.390(4)
C26 C31 1.505(4)
C27 C28 1.389(4)
C27 H27 0.9500
C28 C29 1.389(4)
C28 C32 1.500(4)
C29 C30 1.391(4)
C29 H29 0.9500
C30 C33 1.511(4)
C31 H31A 0.9800
C31 H31B 0.9800
C31 H31C 0.9800
C32 H32A 0.9800
C32 H32B 0.9800
C32 H32C 0.9800
C33 H33A 0.9800
C33 H33B 0.9800
C33 H33C 0.9800
C34 C35 1.399(4)
C34 C39 1.404(4)
C34 H34 1.11(3)
C35 C36 1.392(4)
C35 C40 1.506(4)
C36 C37 1.390(4)
C36 H36 0.9500
C37 C38 1.389(4)
C37 C41 1.504(4)
C38 C39 1.393(4)
C38 H38 0.9500
C39 C42 1.505(4)
C40 H40A 0.9800
C40 H40B 0.9800
C40 H40C 0.9800
C41 H41A 0.9800
C41 H41B 0.9800
C41 H41C 0.9800
C42 H42A 0.9800
C42 H42B 0.9800
C42 H42C 0.9800

loop_
_geom_torsion_atom_site_label_1
_geom_torsion_atom_site_label_2
_geom_torsion_atom_site_label_3
_geom_torsion_atom_site_label_4
_geom_torsion
C6 C1 C2 F1 -179.7(2)
Ag1 C1 C2 F1 -31.0(3)
Ag2 C1 C2 F1 54.1(2)
C6 C1 C2 C3 0.4(3)
Ag1 C1 C2 C3 149.1(2)
Ag2 C1 C2 C3 -125.8(2)
F1 C2 C3 F2 -0.2(4)
C1 C2 C3 F2 179.8(2)
F1 C2 C3 C4 180.0(2)
C1 C2 C3 C4 0.0(4)
F2 C3 C4 F3 1.2(4)
C2 C3 C4 F3 -179.0(2)
F2 C3 C4 C5 -179.6(2)
C2 C3 C4 C5 0.2(4)
F3 C4 C5 F4 -1.5(3)
C3 C4 C5 F4 179.3(2)
F3 C4 C5 C6 178.5(2)
C3 C4 C5 C6 -0.7(4)
F4 C5 C6 F5 1.1(3)
C4 C5 C6 F5 -179.0(2)
F4 C5 C6 C1 -178.9(2)
C4 C5 C6 C1 1.0(4)
C2 C1 C6 F5 179.2(2)
Ag1 C1 C6 F5 31.5(3)
Ag2 C1 C6 F5 -56.4(2)
C2 C1 C6 C5 -0.9(3)
Ag1 C1 C6 C5 -148.47(19)
Ag2 C1 C6 C5 123.6(2)
C12 C7 C8 F6 -179.7(2)
Ag2 C7 C8 F6 -41.8(3)
Ag3 C7 C8 F6 43.7(3)
C12 C7 C8 C9 0.2(4)
Ag2 C7 C8 C9 138.2(2)
Ag3 C7 C8 C9 -136.3(2)
F6 C8 C9 F7 0.3(4)
C7 C8 C9 F7 -179.6(3)
F6 C8 C9 C10 -177.9(2)
C7 C8 C9 C10 2.1(4)
F7 C9 C10 F8 -1.0(4)
C8 C9 C10 F8 177.3(2)
F7 C9 C10 C11 -180.0(3)
C8 C9 C10 C11 -1.7(4)
F8 C10 C11 F9 -0.3(4)
C9 C10 C11 F9 178.7(2)
F8 C10 C11 C12 180.0(2)
C9 C10 C11 C12 -1.0(4)
F9 C11 C12 F10 0.6(4)
C10 C11 C12 F10 -179.7(2)
F9 C11 C12 C7 -176.1(2)
C10 C11 C12 C7 3.6(4)
C8 C7 C12 F10 -179.7(2)
Ag2 C7 C12 F10 47.6(3)
Ag3 C7 C12 F10 -42.3(3)
C8 C7 C12 C11 -3.1(4)
Ag2 C7 C12 C11 -135.8(2)
Ag3 C7 C12 C11 134.3(2)
C18 C13 C14 F11 179.9(2)
Ag3 C13 C14 F11 -32.2(3)
Ag4 C13 C14 F11 52.0(3)
C18 C13 C14 C15 0.3(3)
Ag3 C13 C14 C15 148.2(2)
Ag4 C13 C14 C15 -127.6(2)
F11 C14 C15 F12 0.1(3)
C13 C14 C15 F12 179.7(2)
F11 C14 C15 C16 179.8(2)
C13 C14 C15 C16 -0.6(4)
F12 C15 C16 F13 0.7(3)
C14 C15 C16 F13 -179.0(2)
F12 C15 C16 C17 -179.6(2)
C14 C15 C16 C17 0.7(4)
F13 C16 C17 F14 -1.5(3)
C15 C16 C17 F14 178.7(2)
F13 C16 C17 C18 179.1(2)
C15 C16 C17 C18 -0.6(3)
F14 C17 C18 F15 1.4(3)
C16 C17 C18 F15 -179.3(2)
F14 C17 C18 C13 -179.0(2)
C16 C17 C18 C13 0.3(4)
C14 C13 C18 F15 179.4(2)
Ag3 C13 C18 F15 32.6(3)
Ag4 C13 C18 F15 -55.3(2)
C14 C13 C18 C17 -0.1(3)
Ag3 C13 C18 C17 -146.91(19)
Ag4 C13 C18 C17 125.2(2)
C24 C19 C20 F16 180.0(2)
Ag4 C19 C20 F16 -45.2(3)
Ag1 C19 C20 F16 40.3(3)
C24 C19 C20 C21 0.1(4)
Ag4 C19 C20 C21 134.9(2)
Ag1 C19 C20 C21 -139.6(2)
F16 C20 C21 F17 2.1(4)
C19 C20 C21 F17 -178.0(2)
F16 C20 C21 C22 -178.0(2)
C19 C20 C21 C22 1.9(4)
F17 C21 C22 F18 -2.1(4)
C20 C21 C22 F18 178.0(3)
F17 C21 C22 C23 179.2(3)
C20 C21 C22 C23 -0.6(4)
F18 C22 C23 F19 -0.5(4)
C21 C22 C23 F19 178.1(2)
F18 C22 C23 C24 178.9(2)
C21 C22 C23 C24 -2.5(4)
F19 C23 C24 F20 1.0(4)
C22 C23 C24 F20 -178.5(2)
F19 C23 C24 C19 -175.9(2)
C22 C23 C24 C19 4.7(4)
C20 C19 C24 F20 179.8(2)
Ag4 C19 C24 F20 49.9(3)
Ag1 C19 C24 F20 -40.4(3)
C20 C19 C24 C23 -3.4(4)
Ag4 C19 C24 C23 -133.3(2)
Ag1 C19 C24 C23 136.4(2)
C30 C25 C26 C27 0.5(4)
C30 C25 C26 C31 -176.4(3)
C25 C26 C27 C28 -1.3(4)
C31 C26 C27 C28 175.6(3)
C26 C27 C28 C29 1.4(4)
C26 C27 C28 C32 -175.5(2)
C27 C28 C29 C30 -0.7(4)
C32 C28 C29 C30 176.2(2)
C28 C29 C30 C25 -0.1(4)
C28 C29 C30 C33 -178.3(2)
C26 C25 C30 C29 0.1(4)
C26 C25 C30 C33 178.4(2)
C39 C34 C35 C36 1.4(4)
C39 C34 C35 C40 -179.1(3)
C34 C35 C36 C37 -0.3(4)
C40 C35 C36 C37 -179.9(3)
C35 C36 C37 C38 -1.1(4)
C35 C36 C37 C41 177.0(2)
C36 C37 C38 C39 1.5(4)
C41 C37 C38 C39 -176.6(2)
C37 C38 C39 C34 -0.5(4)
C37 C38 C39 C42 178.0(3)
C35 C34 C39 C38 -1.0(4)
C35 C34 C39 C42 -179.4(3)
